data_7251494
loop_
_publ_author_name
'Das, Prantika'
'Bhandary, Subhrajyoti'
'Mathew, Dona'
'Dutta, Arnab'
'Dhabhai, Kanu Priya'
'Seth, Saikat Kumar'
'Chopra, Deepak'

_publ_section_title
;
 Investigation of noncovalent interactions in organofluorine compounds
 with C--F bonds in different electronic environments
;
_journal_issue 9
_journal_name_full CrystEngComm
_journal_page_first 1494
_journal_page_last 1507
_journal_paper_doi 10.1039/D5CE00838G
_journal_volume 28
_journal_year 2026
_chemical_formula_moiety 'C10 H11 F2 N O'
_chemical_formula_sum 'C10 H11 F2 N O'
_chemical_formula_weight 199.20
_space_group_crystal_system orthorhombic
_space_group_IT_number 19
_space_group_name_Hall 'P 2ac 2ab'
_space_group_name_H-M_alt 'P 21 21 21'
_atom_sites_solution_hydrogens mixed
_atom_sites_solution_primary direct
_audit_creation_date 2025-08-24
_audit_creation_method
;
Olex2 1.5
(compiled 2024.02.16 svn.r378c4104 for OlexSys, GUI svn.r6928)
;
_audit_update_record
;
2025-08-28 deposited with the CCDC.	2025-12-16 downloaded from the CCDC.
;
_cell_angle_alpha 90
_cell_angle_beta 90
_cell_angle_gamma 90
_cell_formula_units_Z 4
_cell_length_a 5.1128(8)
_cell_length_b 6.7751(11)
_cell_length_c 27.331(5)
_cell_measurement_reflns_used 3705
_cell_measurement_temperature 105(2)
_cell_measurement_theta_max 3.10
_cell_measurement_theta_min 29.94
_cell_volume 946.7(3)
_computing_molecular_graphics 'Olex2 1.5 (Dolomanov et al., 2009)'
_computing_publication_material 'Olex2 1.5 (Dolomanov et al., 2009)'
_computing_structure_refinement 'SHELXL 2018/3 (Sheldrick, 2015)'
_computing_structure_solution 'SHELXT 2014/5 (Sheldrick, 2014)'
_diffrn_ambient_temperature 104.80
_diffrn_detector 'Bruker APEX2 area detector'
_diffrn_detector_area_resol_mean 7.9
_diffrn_detector_type 'CCD area detector'
_diffrn_measured_fraction_theta_full 0.997
_diffrn_measured_fraction_theta_max 0.996
_diffrn_measurement_device 'three-circle diffractometer'
_diffrn_measurement_device_type 'Bruker SMART APEX2 area detector'
_diffrn_measurement_method '\w and \f scans'
_diffrn_radiation_monochromator 'mirror optics'
_diffrn_radiation_probe x-ray
_diffrn_radiation_type MoK\a
_diffrn_radiation_wavelength 0.71073
_diffrn_reflns_av_R_equivalents 0.0464
_diffrn_reflns_av_unetI/netI 0.0513
_diffrn_reflns_Laue_measured_fraction_full 0.997
_diffrn_reflns_Laue_measured_fraction_max 0.996
_diffrn_reflns_limit_h_max 5
_diffrn_reflns_limit_h_min -7
_diffrn_reflns_limit_k_max 9
_diffrn_reflns_limit_k_min -9
_diffrn_reflns_limit_l_max 37
_diffrn_reflns_limit_l_min -38
_diffrn_reflns_number 9776
_diffrn_reflns_point_group_measured_fraction_full 0.998
_diffrn_reflns_point_group_measured_fraction_max 0.997
_diffrn_reflns_theta_full 25.242
_diffrn_reflns_theta_max 30.133
_diffrn_reflns_theta_min 3.098
_diffrn_source 'microfocus sealed X-ray tube'
_diffrn_source_type 'Incoatec I\ms'
_exptl_absorpt_coefficient_mu 0.117
_exptl_absorpt_correction_T_max 0.7460
_exptl_absorpt_correction_T_min 0.6354
_exptl_absorpt_correction_type multi-scan
_exptl_absorpt_process_details
;
SADABS-2014/5 (Bruker,2014/5) was used for absorption correction.
wR2(int) was 0.1377 before and 0.0614 after correction.
The Ratio of minimum to maximum transmission is 0.8517.
The \l/2 correction factor is 0.00150.
;
_exptl_crystal_colour 'clear light colourless'
_exptl_crystal_density_diffrn 1.398
_exptl_crystal_description plate
_exptl_crystal_F_000 416
_exptl_crystal_size_max 0.15
_exptl_crystal_size_mid 0.13
_exptl_crystal_size_min 0.05
_refine_diff_density_max 0.271
_refine_diff_density_min -0.194
_refine_diff_density_rms 0.048
_refine_ls_abs_structure_details
;
 Flack x determined using 790 quotients [(I+)-(I-)]/[(I+)+(I-)]
 (Parsons, Flack and Wagner, Acta Cryst. B69 (2013) 249-259).
;
_refine_ls_abs_structure_Flack 0.0(4)
_refine_ls_extinction_method none
_refine_ls_goodness_of_fit_ref 1.036
_refine_ls_hydrogen_treatment mixed
_refine_ls_matrix_type full
_refine_ls_number_parameters 133
_refine_ls_number_reflns 2790
_refine_ls_number_restraints 0
_refine_ls_restrained_S_all 1.036
_refine_ls_R_factor_all 0.0580
_refine_ls_R_factor_gt 0.0394
_refine_ls_shift/su_max 0.000
_refine_ls_shift/su_mean 0.000
_refine_ls_structure_factor_coef Fsqd
_refine_ls_weighting_details 'w=1/[\s^2^(Fo^2^)+(0.0336P)^2^+0.1306P] where P=(Fo^2^+2Fc^2^)/3'
_refine_ls_weighting_scheme calc
_refine_ls_wR_factor_gt 0.0786
_refine_ls_wR_factor_ref 0.0844
_reflns_Friedel_coverage 0.679
_reflns_Friedel_fraction_full 1.000
_reflns_Friedel_fraction_max 0.998
_reflns_number_gt 2274
_reflns_number_total 2790
_reflns_threshold_expression 'I > 2\s(I)'
_cod_data_source_file d5ce00838g2.cif
_cod_data_source_block 1
_cod_depositor_comments 'Adding full bibliography for 7251494--7251497.cif.'
_cod_original_cell_volume 946.8(3)
_cod_database_code 7251494
_shelx_shelxl_version_number 2018/3
_shelx_space_group_comment
;
The symmetry employed for this shelxl refinement is uniquely defined
by the following loop, which should always be used as a source of
symmetry information in preference to the above space-group names.
They are only intended as comments.
;
_shelx_estimated_absorpt_t_max 0.994
_shelx_estimated_absorpt_t_min 0.983
_olex2_refinement_description
;
1. Fixed Uiso
 At 1.2 times of:
  All C(H) groups
 At 1.5 times of:
  All C(H,H,H) groups
2.a Aromatic/amide H refined with riding coordinates:
 C5(H5), C6(H6), C3(H3), C4(H4)
2.b Idealised Me refined as rotating group:
 C10(H10A,H10B,H10C), C9(H9A,H9B,H9C)
;
_olex2_submission_special_instructions 'No special instructions were received'

loop_
_space_group_symop_operation_xyz
'x, y, z'
'-x+1/2, -y, z+1/2'
'-x, y+1/2, -z+1/2'
'x+1/2, -y+1/2, -z'

loop_
_atom_site_label
_atom_site_type_symbol
_atom_site_fract_x
_atom_site_fract_y
_atom_site_fract_z
_atom_site_U_iso_or_equiv
_atom_site_adp_type
_atom_site_occupancy
_atom_site_site_symmetry_order
_atom_site_calc_flag
_atom_site_refinement_flags_posn
_atom_site_refinement_flags_adp
_atom_site_refinement_flags_occupancy
_atom_site_disorder_assembly
_atom_site_disorder_group
F2 F 0.5061(2) 0.55355(17) 0.45133(5) 0.0258(3) Uani 1 1 d . . . . .
F1 F 0.0492(2) 0.27984(18) 0.31292(4) 0.0263(3) Uani 1 1 d . . . . .
O1 O -0.0195(2) 0.26360(19) 0.41025(5) 0.0186(3) Uani 1 1 d . . . . .
N1 N 0.4102(3) 0.2779(2) 0.38880(6) 0.0146(3) Uani 1 1 d . . . . .
C2 C 0.2152(4) 0.1253(3) 0.31648(7) 0.0183(4) Uani 1 1 d . . . . .
C1 C 0.4009(4) 0.1249(3) 0.35351(7) 0.0150(4) Uani 1 1 d . . . . .
C7 C 0.1973(3) 0.3378(3) 0.41409(7) 0.0144(4) Uani 1 1 d . . . . .
C8 C 0.2341(3) 0.5175(3) 0.44703(7) 0.0163(4) Uani 1 1 d . . . . .
C5 C 0.5726(4) -0.1753(3) 0.31889(8) 0.0246(5) Uani 1 1 d . . . . .
H5 H 0.698863 -0.278108 0.319304 0.030 Uiso 1 1 calc R U . . .
C6 C 0.5834(4) -0.0273(3) 0.35378(7) 0.0194(4) Uani 1 1 d . . . . .
H6 H 0.716391 -0.029714 0.378051 0.023 Uiso 1 1 calc R U . . .
C3 C 0.1990(4) -0.0223(3) 0.28229(7) 0.0239(5) Uani 1 1 d . . . . .
H3 H 0.065672 -0.020029 0.258095 0.029 Uiso 1 1 calc R U . . .
C4 C 0.3795(4) -0.1747(3) 0.28345(8) 0.0262(5) Uani 1 1 d . . . . .
H4 H 0.370644 -0.278177 0.260050 0.031 Uiso 1 1 calc R U . . .
C10 C 0.1127(4) 0.6957(3) 0.42235(8) 0.0226(4) Uani 1 1 d . . . . .
H10A H 0.147734 0.813955 0.441941 0.034 Uiso 1 1 calc R U . . .
H10B H -0.076614 0.676363 0.419495 0.034 Uiso 1 1 calc R U . . .
H10C H 0.188578 0.712031 0.389675 0.034 Uiso 1 1 calc R U . . .
C9 C 0.1290(4) 0.4813(3) 0.49792(7) 0.0207(4) Uani 1 1 d . . . . .
H9A H 0.225523 0.372405 0.513119 0.031 Uiso 1 1 calc R U . . .
H9B H -0.056923 0.447085 0.495971 0.031 Uiso 1 1 calc R U . . .
H9C H 0.150305 0.600956 0.517669 0.031 Uiso 1 1 calc R U . . .
H1 H 0.562(5) 0.318(3) 0.3988(8) 0.018(6) Uiso 1 1 d . . . . .

loop_
_atom_site_aniso_label
_atom_site_aniso_U_11
_atom_site_aniso_U_22
_atom_site_aniso_U_33
_atom_site_aniso_U_23
_atom_site_aniso_U_13
_atom_site_aniso_U_12
F2 0.0105(5) 0.0258(6) 0.0413(7) -0.0151(5) -0.0014(5) -0.0027(5)
F1 0.0275(6) 0.0296(6) 0.0217(6) 0.0022(5) -0.0062(5) 0.0062(5)
O1 0.0125(6) 0.0209(6) 0.0224(7) -0.0051(6) -0.0004(5) -0.0033(6)
N1 0.0111(7) 0.0156(8) 0.0171(7) -0.0034(6) -0.0010(6) -0.0016(6)
C2 0.0146(8) 0.0230(10) 0.0172(9) 0.0027(8) 0.0028(7) -0.0005(8)
C1 0.0134(8) 0.0171(9) 0.0145(8) -0.0011(7) 0.0034(7) -0.0046(7)
C7 0.0132(8) 0.0153(9) 0.0147(8) 0.0014(7) -0.0007(7) 0.0005(7)
C8 0.0093(8) 0.0156(9) 0.0240(9) -0.0043(8) -0.0006(7) -0.0007(6)
C5 0.0177(10) 0.0234(10) 0.0327(11) -0.0086(9) 0.0056(8) -0.0011(8)
C6 0.0136(9) 0.0226(10) 0.0220(9) -0.0021(8) 0.0019(7) -0.0015(8)
C3 0.0194(9) 0.0372(12) 0.0151(9) -0.0058(9) 0.0014(7) -0.0063(9)
C4 0.0241(10) 0.0296(11) 0.0248(10) -0.0143(9) 0.0083(8) -0.0081(9)
C10 0.0200(9) 0.0173(9) 0.0305(11) 0.0019(8) 0.0043(8) 0.0001(8)
C9 0.0228(10) 0.0190(9) 0.0205(10) -0.0046(8) -0.0013(8) 0.0031(8)

loop_
_atom_type_symbol
_atom_type_description
_atom_type_scat_dispersion_real
_atom_type_scat_dispersion_imag
_atom_type_scat_source
C C 0.0033 0.0016 'International Tables Vol C Tables 4.2.6.8 and 6.1.1.4'
H H 0.0000 0.0000 'International Tables Vol C Tables 4.2.6.8 and 6.1.1.4'
F F 0.0171 0.0103 'International Tables Vol C Tables 4.2.6.8 and 6.1.1.4'
N N 0.0061 0.0033 'International Tables Vol C Tables 4.2.6.8 and 6.1.1.4'
O O 0.0106 0.0060 'International Tables Vol C Tables 4.2.6.8 and 6.1.1.4'

loop_
_geom_angle_atom_site_label_1
_geom_angle_atom_site_label_2
_geom_angle_atom_site_label_3
_geom_angle
_geom_angle_site_symmetry_1
_geom_angle_site_symmetry_3
_geom_angle_publ_flag
C1 N1 H1 118.3(14) . . ?
C7 N1 C1 122.72(15) . . ?
C7 N1 H1 117.8(14) . . ?
F1 C2 C1 118.91(17) . . ?
F1 C2 C3 118.57(17) . . ?
C3 C2 C1 122.49(19) . . ?
C2 C1 N1 121.23(17) . . ?
C2 C1 C6 117.66(17) . . ?
C6 C1 N1 121.08(16) . . ?
O1 C7 N1 124.29(17) . . ?
O1 C7 C8 119.39(16) . . ?
N1 C7 C8 116.22(15) . . ?
F2 C8 C7 107.90(14) . . ?
F2 C8 C10 107.54(16) . . ?
F2 C8 C9 107.50(15) . . ?
C10 C8 C7 108.83(15) . . ?
C9 C8 C7 111.70(16) . . ?
C9 C8 C10 113.15(16) . . ?
C6 C5 H5 119.7 . . ?
C4 C5 H5 119.7 . . ?
C4 C5 C6 120.58(19) . . ?
C1 C6 H6 119.8 . . ?
C5 C6 C1 120.41(18) . . ?
C5 C6 H6 119.8 . . ?
C2 C3 H3 120.4 . . ?
C2 C3 C4 119.21(18) . . ?
C4 C3 H3 120.4 . . ?
C5 C4 C3 119.57(19) . . ?
C5 C4 H4 120.2 . . ?
C3 C4 H4 120.2 . . ?
C8 C10 H10A 109.5 . . ?
C8 C10 H10B 109.5 . . ?
C8 C10 H10C 109.5 . . ?
H10A C10 H10B 109.5 . . ?
H10A C10 H10C 109.5 . . ?
H10B C10 H10C 109.5 . . ?
C8 C9 H9A 109.5 . . ?
C8 C9 H9B 109.5 . . ?
C8 C9 H9C 109.5 . . ?
H9A C9 H9B 109.5 . . ?
H9A C9 H9C 109.5 . . ?
H9B C9 H9C 109.5 . . ?

loop_
_geom_bond_atom_site_label_1
_geom_bond_atom_site_label_2
_geom_bond_distance
_geom_bond_site_symmetry_2
_geom_bond_publ_flag
F2 C8 1.417(2) . ?
F1 C2 1.351(2) . ?
O1 C7 1.222(2) . ?
N1 C1 1.417(2) . ?
N1 C7 1.351(2) . ?
N1 H1 0.86(2) . ?
C2 C1 1.388(3) . ?
C2 C3 1.371(3) . ?
C1 C6 1.391(3) . ?
C7 C8 1.526(3) . ?
C8 C10 1.516(3) . ?
C8 C9 1.511(3) . ?
C5 H5 0.9500 . ?
C5 C6 1.385(3) . ?
C5 C4 1.383(3) . ?
C6 H6 0.9500 . ?
C3 H3 0.9500 . ?
C3 C4 1.385(3) . ?
C4 H4 0.9500 . ?
C10 H10A 0.9800 . ?
C10 H10B 0.9800 . ?
C10 H10C 0.9800 . ?
C9 H9A 0.9800 . ?
C9 H9B 0.9800 . ?
C9 H9C 0.9800 . ?

loop_
_geom_torsion_atom_site_label_1
_geom_torsion_atom_site_label_2
_geom_torsion_atom_site_label_3
_geom_torsion_atom_site_label_4
_geom_torsion
_geom_torsion_site_symmetry_1
_geom_torsion_site_symmetry_2
_geom_torsion_site_symmetry_3
_geom_torsion_site_symmetry_4
_geom_torsion_publ_flag
F1 C2 C1 N1 3.3(3) . . . . ?
F1 C2 C1 C6 -174.57(16) . . . . ?
F1 C2 C3 C4 175.55(18) . . . . ?
O1 C7 C8 F2 170.55(16) . . . . ?
O1 C7 C8 C10 -73.0(2) . . . . ?
O1 C7 C8 C9 52.6(2) . . . . ?
N1 C1 C6 C5 -179.68(17) . . . . ?
N1 C7 C8 F2 -12.9(2) . . . . ?
N1 C7 C8 C10 103.51(19) . . . . ?
N1 C7 C8 C9 -130.84(17) . . . . ?
C2 C1 C6 C5 -1.9(3) . . . . ?
C2 C3 C4 C5 -0.1(3) . . . . ?
C1 N1 C7 O1 2.2(3) . . . . ?
C1 N1 C7 C8 -174.17(16) . . . . ?
C1 C2 C3 C4 -2.2(3) . . . . ?
C7 N1 C1 C2 50.4(3) . . . . ?
C7 N1 C1 C6 -131.87(19) . . . . ?
C6 C5 C4 C3 1.4(3) . . . . ?
C3 C2 C1 N1 -178.99(17) . . . . ?
C3 C2 C1 C6 3.2(3) . . . . ?
C4 C5 C6 C1 -0.4(3) . . . . ?
